data_4101842
loop_
_publ_author_name
'Christopher J. Flynn'
'Curtis J. Elcoate'
'Simon E. Lawrence'
'Anita R. Maguire'

_publ_contact_author_address
;Department of Chemistry & School of Pharmacy
Analytical and Biological Chemistry Research Facility
University College Cork
Cork
Ireland
;
_publ_contact_author_email a.maguire@ucc.ie
_publ_contact_author_fax +353(21)4901770
_publ_contact_author_name 'Anita R. Maguire'
_publ_contact_author_phone +353(21)4901693
_publ_section_title
;
 Highly Enantioselective Intramolecular Copper Catalyzed C-H Insertion
 Reactions of \a-Diazosulfones
;
_journal_name_full 'Journal of the American Chemical Society'
_journal_page_first 1184
_journal_page_last 1185
_journal_paper_doi 10.1021/ja909713a
_journal_volume 132
_journal_year 2010
_chemical_absolute_configuration ad
_chemical_formula_moiety 'C13 H16 O4 S'
_chemical_formula_sum 'C13 H16 O4 S'
_chemical_formula_weight 268.32
_space_group_IT_number 4
_symmetry_cell_setting monoclinic
_symmetry_space_group_name_Hall 'P 2yb'
_symmetry_space_group_name_H-M 'P 1 21 1'
_atom_sites_solution_hydrogens geom
_atom_sites_solution_primary direct
_atom_sites_solution_secondary difmap
_audit_creation_method 'APEX2 v2009.3-0'
_cell_angle_alpha 90
_cell_angle_beta 108.555(3)
_cell_angle_gamma 90
_cell_formula_units_Z 2
_cell_length_a 10.0926(11)
_cell_length_b 7.0190(8)
_cell_length_c 10.2938(11)
_cell_measurement_reflns_used 4615
_cell_measurement_temperature 293.(2)
_cell_measurement_theta_max 26.6125
_cell_measurement_theta_min 3.4236
_cell_volume 691.31(13)
_computing_cell_refinement 'SAINT V7.60A (Bruker AXS, 2008)'
_computing_data_collection 'Bruker Instrument Service v2009, 3, 0, 0'
_computing_data_reduction 'SAINT V7.60A (Bruker AXS, 2008)'
_computing_molecular_graphics 'Ortep-3 for Windows (Farrugia, 1997)'
_computing_publication_material 'SHELXL-97; Ortep-3 for Windows (Farrugia, 1997)'
_computing_structure_refinement 'SHELXL-97 (Sheldrick, 2008)'
_computing_structure_solution 'SHELXS-97 (Sheldrick, 2008)'
_diffrn_ambient_temperature 293.(2)
_diffrn_detector_area_resol_mean 8.3333
_diffrn_measured_fraction_theta_full 0.995
_diffrn_measured_fraction_theta_max 0.995
_diffrn_measurement_device_type 'Bruker APEX II DUO'
_diffrn_measurement_method '\f & \w  scans'
_diffrn_radiation_monochromator graphite
_diffrn_radiation_source 'fine-focus sealed tube'
_diffrn_radiation_type MoK\a
_diffrn_radiation_wavelength 0.71073
_diffrn_reflns_av_R_equivalents 0.0257
_diffrn_reflns_av_sigmaI/netI 0.0248
_diffrn_reflns_limit_h_max 12
_diffrn_reflns_limit_h_min -12
_diffrn_reflns_limit_k_max 9
_diffrn_reflns_limit_k_min -9
_diffrn_reflns_limit_l_max 13
_diffrn_reflns_limit_l_min -13
_diffrn_reflns_number 11260
_diffrn_reflns_theta_full 27.26
_diffrn_reflns_theta_max 27.26
_diffrn_reflns_theta_min 2.09
_exptl_absorpt_coefficient_mu 0.238
_exptl_absorpt_correction_T_max 0.7455
_exptl_absorpt_correction_T_min 0.6483
_exptl_absorpt_correction_type multi-scan
_exptl_absorpt_process_details 'Sadabs Version 2008/1'
_exptl_crystal_colour colourless
_exptl_crystal_density_diffrn 1.289
_exptl_crystal_density_method 'not measured'
_exptl_crystal_description needle
_exptl_crystal_F_000 284
_exptl_crystal_size_max 0.87
_exptl_crystal_size_mid 0.09
_exptl_crystal_size_min 0.06
_refine_diff_density_max 0.159
_refine_diff_density_min -0.226
_refine_ls_abs_structure_details 'Flack H D (1983), Acta Cryst. A39, 876-881'
_refine_ls_abs_structure_Flack -0.03(7)
_refine_ls_extinction_method none
_refine_ls_goodness_of_fit_ref 1.030
_refine_ls_hydrogen_treatment constr
_refine_ls_matrix_type full
_refine_ls_number_parameters 164
_refine_ls_number_reflns 3045
_refine_ls_number_restraints 1
_refine_ls_restrained_S_all 1.030
_refine_ls_R_factor_all 0.0376
_refine_ls_R_factor_gt 0.0305
_refine_ls_shift/su_max 0.001
_refine_ls_shift/su_mean 0.000
_refine_ls_structure_factor_coef Fsqd
_refine_ls_weighting_details 'calc w=1/[\s^2^(Fo^2^)+(0.0319P)^2^+0.0999P] where P=(Fo^2^+2Fc^2^)/3'
_refine_ls_weighting_scheme calc
_refine_ls_wR_factor_gt 0.0714
_refine_ls_wR_factor_ref 0.0759
_reflns_number_gt 2708
_reflns_number_total 3045
_reflns_threshold_expression >2sigma(I)
_cod_data_source_file ja909713a_si_001_1.cif
_cod_data_source_block Compound_14
_cod_original_cell_volume 691.31(14)
_cod_original_sg_symbol_Hall ' P 2yb'
_cod_database_code 4101842

loop_
_symmetry_equiv_pos_as_xyz
'x, y, z'
'-x, y+1/2, -z'

loop_
_atom_site_type_symbol
_atom_site_label
_atom_site_fract_x
_atom_site_fract_y
_atom_site_fract_z
_atom_site_U_iso_or_equiv
_atom_site_adp_type
_atom_site_calc_flag
_atom_site_refinement_flags
_atom_site_occupancy
_atom_site_disorder_assembly
_atom_site_disorder_group
S S1 0.35419(4) 1.24606(6) 1.07523(5) 0.04993(12) Uani d . 1 . .
O O3 0.49123(13) 1.2518(2) 1.06272(17) 0.0840(5) Uani d . 1 . .
C C5 0.14752(16) 1.0668(2) 0.88493(17) 0.0406(4) Uani d . 1 . .
H H5 0.0689 1.0884 0.9197 0.049 Uiso calc R 1 . .
C C21 0.3634(2) 0.7503(4) 1.3323(2) 0.0700(5) Uani d . 1 . .
H H21A 0.3102 0.6333 1.3079 0.084 Uiso calc R 1 . .
H H21B 0.3188 0.8306 1.383 0.084 Uiso calc R 1 . .
O O10 0.36913(13) 0.8479(2) 1.20976(12) 0.0584(4) Uani d . 1 . .
C C8 0.24848(18) 0.9013(2) 1.11915(17) 0.0434(4) Uani d . 1 . .
C C11 0.10662(18) 0.9100(2) 0.77954(16) 0.0434(4) Uani d . 1 . .
C C12 0.2000(2) 0.8374(2) 0.7186(2) 0.0581(5) Uani d . 1 . .
H H12 0.2915 0.8817 0.7452 0.07 Uiso calc R 1 . .
C C16 -0.0281(2) 0.8393(2) 0.7388(2) 0.0636(5) Uani d . 1 . .
H H16 -0.092 0.8853 0.7793 0.076 Uiso calc R 1 . .
C C13 0.1569(2) 0.6977(2) 0.6173(2) 0.0790(8) Uani d . 1 . .
H H13 0.2202 0.6491 0.5771 0.095 Uiso calc R 1 . .
C C15 -0.0691(2) 0.7005(4) 0.6380(2) 0.0898(9) Uani d . 1 . .
H H15 -0.16 0.6537 0.6118 0.108 Uiso calc R 1 . .
C C14 0.0231(4) 0.6319(4) 0.5769(2) 0.0923(9) Uani d . 1 . .
H H14 -0.0054 0.5407 0.5081 0.111 Uiso calc R 1 . .
O O2 0.34011(18) 1.2834(2) 1.20703(14) 0.0767(5) Uani d . 1 . .
C C6 0.1797(2) 1.2559(2) 0.82627(18) 0.0553(4) Uani d . 1 . .
H H6A 0.2478 1.2363 0.7791 0.066 Uiso calc R 1 . .
H H6B 0.0953 1.3082 0.7618 0.066 Uiso calc R 1 . .
C C4 0.27627(14) 1.0182(2) 1.00736(16) 0.0364(2) Uani d . 1 . .
H H4 0.3427 0.9484 0.9734 0.044 Uiso calc R 1 . .
C C7 0.2375(2) 1.3910(2) 0.9468(2) 0.0638(5) Uani d . 1 . .
H H7A 0.1633 1.4409 0.978 0.077 Uiso calc R 1 . .
H H7B 0.2868 1.4966 0.9221 0.077 Uiso calc R 1 . .
O O9 0.13582(14) 0.8625(2) 1.12496(14) 0.0731(5) Uani d . 1 . .
C C22 0.5094(2) 0.7079(5) 1.4166(2) 0.1050(11) Uani d . 1 . .
H H22A 0.5487 0.6163 1.37 0.157 Uiso calc R 1 . .
H H22B 0.5104 0.657 1.5035 0.157 Uiso calc R 1 . .
H H22C 0.5637 0.8228 1.4309 0.157 Uiso calc R 1 . .

loop_
_atom_site_aniso_label
_atom_site_aniso_U_11
_atom_site_aniso_U_22
_atom_site_aniso_U_33
_atom_site_aniso_U_12
_atom_site_aniso_U_13
_atom_site_aniso_U_23
S1 0.0462(2) 0.0431(2) 0.0564(2) -0.0123(2) 0.01055(17) -0.0025(2)
O3 0.0505(7) 0.0741(9) 0.1267(13) -0.0219(9) 0.0272(8) 0.0099(11)
C5 0.0345(8) 0.0423(9) 0.0431(9) 0.0045(5) 0.0099(7) 0.0013(7)
C21 0.1021(15) 0.0548(11) 0.0483(10) -0.0038(14) 0.0174(10) 0.0105(11)
O10 0.0602(8) 0.0624(8) 0.0457(7) 0.0035(5) 0.0073(5) 0.0150(5)
C8 0.0470(10) 0.0402(9) 0.0415(9) -0.0055(7) 0.0118(7) -0.0018(7)
C11 0.0485(9) 0.0414(9) 0.0344(8) 0.0019(7) 0.0047(7) 0.0072(7)
C12 0.0659(11) 0.0571(11) 0.0472(11) 0.0115(9) 0.0123(9) -0.0001(9)
C16 0.0586(11) 0.0691(13) 0.0536(11) -0.0160(10) 0.0046(9) 0.0042(10)
C13 0.125(2) 0.0574(15) 0.0490(11) 0.0252(14) 0.0204(13) -0.0008(10)
C15 0.106(2) 0.075(2) 0.0662(15) -0.0407(16) -0.0048(14) 0.0036(13)
C14 0.156(3) 0.0462(13) 0.0498(14) -0.0144(16) -0.0021(16) -0.0008(10)
O2 0.1051(11) 0.0630(11) 0.0571(8) -0.0133(9) 0.0190(8) -0.0173(8)
C6 0.0646(10) 0.0425(9) 0.0530(10) 0.0058(11) 0.0106(8) 0.0099(10)
C4 0.0327(7) 0.0356(8) 0.0411(8) 0.0002(5) 0.0120(5) -0.0015(7)
C7 0.0777(14) 0.0355(9) 0.0733(14) 0.0031(9) 0.0170(11) 0.0029(10)
O9 0.0558(8) 0.0933(11) 0.0697(9) -0.0233(8) 0.0193(7) 0.0197(9)
C22 0.128(2) 0.105(3) 0.0641(15) 0.034(2) 0.0054(15) 0.0290(16)

loop_
_atom_type_symbol
_atom_type_description
_atom_type_scat_dispersion_real
_atom_type_scat_dispersion_imag
_atom_type_scat_source
C C 0.0033 0.0016 'International Tables Vol C Tables 4.2.6.8 and 6.1.1.4'
H H 0.0000 0.0000 'International Tables Vol C Tables 4.2.6.8 and 6.1.1.4'
O O 0.0106 0.0060 'International Tables Vol C Tables 4.2.6.8 and 6.1.1.4'
S S 0.1246 0.1234 'International Tables Vol C Tables 4.2.6.8 and 6.1.1.4'

loop_
_geom_angle_atom_site_label_1
_geom_angle_atom_site_label_2
_geom_angle_atom_site_label_3
_geom_angle_site_symmetry_1
_geom_angle_site_symmetry_3
_geom_angle
_geom_angle_publ_flag
O3 S1 O2 . . 118.07(10) ?
O3 S1 C7 . . 110.28(11) ?
O2 S1 C7 . . 110.91(10) ?
O3 S1 C4 . . 107.59(10) ?
O2 S1 C4 . . 111.28(9) ?
C7 S1 C4 . . 96.56(9) ?
C11 C5 C4 . . 113.27(14) ?
C11 C5 C6 . . 113.07(14) ?
C4 C5 C6 . . 106.61(14) ?
C11 C5 H5 . . 107.9 ?
C4 C5 H5 . . 107.9 ?
C6 C5 H5 . . 107.9 ?
O10 C21 C22 . . 107.2(2) ?
O10 C21 H21A . . 110.3 ?
C22 C21 H21A . . 110.3 ?
O10 C21 H21B . . 110.3 ?
C22 C21 H21B . . 110.3 ?
H21A C21 H21B . . 108.5 ?
C8 O10 C21 . . 117.45(15) ?
O9 C8 O10 . . 125.24(17) ?
O9 C8 C4 . . 125.09(16) ?
O10 C8 C4 . . 109.67(14) ?
C16 C11 C12 . . 118.4(2) ?
C16 C11 C5 . . 119.89(17) ?
C12 C11 C5 . . 121.65(16) ?
C11 C12 C13 . . 120.1(2) ?
C11 C12 H12 . . 119.9 ?
C13 C12 H12 . . 119.9 ?
C11 C16 C15 . . 120.7(2) ?
C11 C16 H16 . . 119.7 ?
C15 C16 H16 . . 119.7 ?
C14 C13 C12 . . 120.6(2) ?
C14 C13 H13 . . 119.7 ?
C12 C13 H13 . . 119.7 ?
C14 C15 C16 . . 120.5(2) ?
C14 C15 H15 . . 119.8 ?
C16 C15 H15 . . 119.8 ?
C13 C14 C15 . . 119.7(2) ?
C13 C14 H14 . . 120.2 ?
C15 C14 H14 . . 120.2 ?
C7 C6 C5 . . 107.01(14) ?
C7 C6 H6A . . 110.3 ?
C5 C6 H6A . . 110.3 ?
C7 C6 H6B . . 110.3 ?
C5 C6 H6B . . 110.3 ?
H6A C6 H6B . . 108.6 ?
C8 C4 C5 . . 115.65(14) ?
C8 C4 S1 . . 110.31(11) ?
C5 C4 S1 . . 105.62(12) ?
C8 C4 H4 . . 108.3 ?
C5 C4 H4 . . 108.3 ?
S1 C4 H4 . . 108.3 ?
C6 C7 S1 . . 103.88(13) ?
C6 C7 H7A . . 111.0 ?
S1 C7 H7A . . 111.0 ?
C6 C7 H7B . . 111.0 ?
S1 C7 H7B . . 111.0 ?
H7A C7 H7B . . 109.0 ?
C21 C22 H22A . . 109.5 ?
C21 C22 H22B . . 109.5 ?
H22A C22 H22B . . 109.5 ?
C21 C22 H22C . . 109.5 ?
H22A C22 H22C . . 109.5 ?
H22B C22 H22C . . 109.5 ?

loop_
_geom_bond_atom_site_label_1
_geom_bond_atom_site_label_2
_geom_bond_site_symmetry_2
_geom_bond_distance
_geom_bond_publ_flag
S1 O3 . 1.4298(14) ?
S1 O2 . 1.4326(16) ?
S1 C7 . 1.783(2) ?
S1 C4 . 1.8209(17) ?
C5 C11 . 1.508(2) ?
C5 C4 . 1.533(2) ?
C5 C6 . 1.535(3) ?
C5 H5 . 0.98 ?
C21 O10 . 1.453(2) ?
C21 C22 . 1.483(3) ?
C21 H21A . 0.97 ?
C21 H21B . 0.97 ?
O10 C8 . 1.330(2) ?
C8 O9 . 1.189(2) ?
C8 C4 . 1.510(2) ?
C11 C16 . 1.381(3) ?
C11 C12 . 1.385(3) ?
C12 C13 . 1.396(3) ?
C12 H12 . 0.93 ?
C16 C15 . 1.387(3) ?
C16 H16 . 0.93 ?
C13 C14 . 1.361(4) ?
C13 H13 . 0.93 ?
C15 C14 . 1.365(4) ?
C15 H15 . 0.93 ?
C14 H14 . 0.93 ?
C6 C7 . 1.523(3) ?
C6 H6A . 0.97 ?
C6 H6B . 0.97 ?
C4 H4 . 0.98 ?
C7 H7A . 0.97 ?
C7 H7B . 0.97 ?
C22 H22A . 0.96 ?
C22 H22B . 0.96 ?
C22 H22C . 0.96 ?

loop_
_geom_torsion_atom_site_label_1
_geom_torsion_atom_site_label_2
_geom_torsion_atom_site_label_3
_geom_torsion_atom_site_label_4
_geom_torsion_site_symmetry_1
_geom_torsion_site_symmetry_2
_geom_torsion_site_symmetry_3
_geom_torsion_site_symmetry_4
_geom_torsion
_geom_torsion_publ_flag
C22 C21 O10 C8 . . . . -179.5(2) ?
C21 O10 C8 O9 . . . . -6.3(3) ?
C21 O10 C8 C4 . . . . 173.91(17) ?
C4 C5 C11 C16 . . . . 125.96(18) ?
C6 C5 C11 C16 . . . . -112.61(18) ?
C4 C5 C11 C12 . . . . -56.0(2) ?
C6 C5 C11 C12 . . . . 65.5(2) ?
C16 C11 C12 C13 . . . . 0.7(3) ?
C5 C11 C12 C13 . . . . -177.36(17) ?
C12 C11 C16 C15 . . . . -0.7(3) ?
C5 C11 C16 C15 . . . . 177.40(18) ?
C11 C12 C13 C14 . . . . 0.3(3) ?
C11 C16 C15 C14 . . . . -0.3(3) ?
C12 C13 C14 C15 . . . . -1.3(4) ?
C16 C15 C14 C13 . . . . 1.3(4) ?
C11 C5 C6 C7 . . . . -172.59(15) ?
C4 C5 C6 C7 . . . . -47.48(18) ?
O9 C8 C4 C5 . . . . -7.9(3) ?
O10 C8 C4 C5 . . . . 171.90(14) ?
O9 C8 C4 S1 . . . . 111.8(2) ?
O10 C8 C4 S1 . . . . -68.34(16) ?
C11 C5 C4 C8 . . . . -83.47(18) ?
C6 C5 C4 C8 . . . . 151.54(15) ?
C11 C5 C4 S1 . . . . 154.24(12) ?
C6 C5 C4 S1 . . . . 29.25(15) ?
O3 S1 C4 C8 . . . . 116.46(13) ?
O2 S1 C4 C8 . . . . -14.32(15) ?
C7 S1 C4 C8 . . . . -129.81(13) ?
O3 S1 C4 C5 . . . . -117.88(12) ?
O2 S1 C4 C5 . . . . 111.33(12) ?
C7 S1 C4 C5 . . . . -4.15(13) ?
C5 C6 C7 S1 . . . . 42.64(17) ?
O3 S1 C7 C6 . . . . 89.51(16) ?
O2 S1 C7 C6 . . . . -137.80(14) ?
C4 S1 C7 C6 . . . . -22.01(15) ?

loop_
_cod_related_entry_id
_cod_related_entry_database
_cod_related_entry_code
1 ChemSpider 30660078
